data_1507012
loop_
_publ_author_name
'Chen, Shui-Ling'
'Hu, Qi-Ying'
'Loh, Teck-Peng'

_publ_section_title
;
 Highly efficient chemical kinetic resolution of bishomoallylic alcohols:
 synthesis of (R)-sulcatol.
;
_journal_issue 19
_journal_name_full 'Organic letters'
_journal_page_first 3365
_journal_page_last 3367
_journal_paper_doi 10.1021/ol048608q
_journal_volume 6
_journal_year 2004
_chemical_formula_sum 'C35 H54 O2'
_chemical_formula_weight 506.78
_chemical_name_systematic
; 
 ? 
;
_space_group_IT_number 19
_symmetry_cell_setting orthorhombic
_symmetry_space_group_name_Hall 'P 2ac 2ab'
_symmetry_space_group_name_H-M 'P 21 21 21'
_atom_sites_solution_hydrogens geom
_atom_sites_solution_primary direct
_atom_sites_solution_secondary difmap
_audit_creation_method SHELXL-97
_cell_angle_alpha 90.00
_cell_angle_beta 90.00
_cell_angle_gamma 90.00
_cell_formula_units_Z 4
_cell_length_a 6.2915(10)
_cell_length_b 16.082(3)
_cell_length_c 30.679(5)
_cell_measurement_reflns_used 849
_cell_measurement_temperature 223(2)
_cell_measurement_theta_max 20.67
_cell_measurement_theta_min 2.62
_cell_volume 3104.1(9)
_computing_cell_refinement 'Bruker SMART'
_computing_data_collection 'Bruker SMART'
_computing_data_reduction 'Bruker SAINT'
_computing_molecular_graphics 'Bruker SHELXTL'
_computing_publication_material 'Bruker SHELXTL'
_computing_structure_refinement 'SHELXL-97 (Sheldrick, 1997)'
_computing_structure_solution 'SHELXS-97 (Sheldrick, 1990)'
_diffrn_ambient_temperature 223(2)
_diffrn_measured_fraction_theta_full 0.999
_diffrn_measured_fraction_theta_max 0.999
_diffrn_measurement_device_type 'CCD area detector'
_diffrn_measurement_method 'phi and omega scans'
_diffrn_radiation_monochromator graphite
_diffrn_radiation_source 'fine-focus sealed tube'
_diffrn_radiation_type MoK\a
_diffrn_radiation_wavelength 0.71073
_diffrn_reflns_av_R_equivalents 0.0569
_diffrn_reflns_av_sigmaI/netI 0.0530
_diffrn_reflns_limit_h_max 8
_diffrn_reflns_limit_h_min -8
_diffrn_reflns_limit_k_max 20
_diffrn_reflns_limit_k_min -20
_diffrn_reflns_limit_l_max 39
_diffrn_reflns_limit_l_min -39
_diffrn_reflns_number 30138
_diffrn_reflns_theta_full 27.50
_diffrn_reflns_theta_max 27.50
_diffrn_reflns_theta_min 1.83
_exptl_absorpt_coefficient_mu 0.065
_exptl_absorpt_correction_T_max 0.9897
_exptl_absorpt_correction_T_min 0.9759
_exptl_absorpt_correction_type 'Sadabs, (Sheldrick 2001)'
_exptl_crystal_colour Colourless
_exptl_crystal_density_diffrn 1.084
_exptl_crystal_density_meas 0
_exptl_crystal_density_method 'not measured'
_exptl_crystal_description Block
_exptl_crystal_F_000 1120
_exptl_crystal_size_max 0.38
_exptl_crystal_size_mid 0.28
_exptl_crystal_size_min 0.16
_refine_diff_density_max 0.284
_refine_diff_density_min -0.197
_refine_diff_density_rms 0.045
_refine_ls_abs_structure_details 'Flack H D (1983), Acta Cryst. A39, 876-881'
_refine_ls_abs_structure_Flack -3(2)
_refine_ls_extinction_method none
_refine_ls_goodness_of_fit_ref 1.102
_refine_ls_hydrogen_treatment mixed
_refine_ls_matrix_type full
_refine_ls_number_parameters 358
_refine_ls_number_reflns 7123
_refine_ls_number_restraints 15
_refine_ls_restrained_S_all 1.101
_refine_ls_R_factor_all 0.1117
_refine_ls_R_factor_gt 0.0830
_refine_ls_shift/su_max 0.001
_refine_ls_shift/su_mean 0.000
_refine_ls_structure_factor_coef Fsqd
_refine_ls_weighting_details 'calc w=1/[\s^2^(Fo^2^)+(0.0722P)^2^+0.9240P] where P=(Fo^2^+2Fc^2^)/3'
_refine_ls_weighting_scheme calc
_refine_ls_wR_factor_gt 0.1702
_refine_ls_wR_factor_ref 0.1836
_reflns_number_gt 5221
_reflns_number_total 7123
_reflns_threshold_expression >2sigma(I)
_cod_data_source_file ol048608qsi20040720_012001.cif
_cod_data_source_block 3187
_cod_depositor_comments
;
The following automatic conversions were performed:

'_symmetry_cell_setting' value 'Orthorhombic' changed to
'orthorhombic' according to
/home/saulius/struct/CIF-dictionaries/cif_core.dic dictionary named
'cif_core.dic' version 2.4.1 from 2010-06-29.

Automatic conversion script
Id: cif_fix_values 1715 2011-07-08 13:25:40Z adriana 
;
_cod_original_sg_symbol_H-M P2(1)2(1)2(1)
_cod_database_code 1507012

loop_
_symmetry_equiv_pos_as_xyz
'x, y, z'
'-x+1/2, -y, z+1/2'
'-x, y+1/2, -z+1/2'
'x+1/2, -y+1/2, -z'

loop_
_atom_site_label
_atom_site_type_symbol
_atom_site_fract_x
_atom_site_fract_y
_atom_site_fract_z
_atom_site_U_iso_or_equiv
_atom_site_adp_type
_atom_site_occupancy
_atom_site_symmetry_multiplicity
_atom_site_calc_flag
_atom_site_refinement_flags
_atom_site_disorder_assembly
_atom_site_disorder_group
O1 O 0.6929(4) 0.11715(13) 0.81475(7) 0.0556(6) Uani 1 1 d . B .
O2 O 0.9881(5) 0.76650(15) 0.94736(10) 0.0861(9) Uani 1 1 d . . .
C1 C 0.8708(5) 0.55856(19) 0.98117(12) 0.0500(8) Uani 1 1 d . . .
H1A H 0.8926 0.5241 1.0071 0.060 Uiso 1 1 calc R . .
H1B H 0.9717 0.5400 0.9589 0.060 Uiso 1 1 calc R . .
C2 C 0.9187(5) 0.64926(19) 0.99267(12) 0.0577(9) Uani 1 1 d . . .
H2A H 0.8290 0.6664 1.0172 0.069 Uiso 1 1 calc R . .
H2B H 1.0675 0.6542 1.0018 0.069 Uiso 1 1 calc R . .
C3 C 0.8797(6) 0.7050(2) 0.95516(12) 0.0588(9) Uani 1 1 d . . .
C4 C 0.6927(5) 0.68508(17) 0.92919(11) 0.0498(8) Uani 1 1 d . . .
H4A H 0.6500 0.7235 0.9078 0.060 Uiso 1 1 calc R . .
C5 C 0.5783(5) 0.61583(17) 0.93377(9) 0.0420(7) Uani 1 1 d . . .
C6 C 0.3761(5) 0.60425(18) 0.90860(11) 0.0501(8) Uani 1 1 d . . .
H6A H 0.3593 0.6503 0.8880 0.060 Uiso 1 1 calc R . .
H6B H 0.2554 0.6056 0.9288 0.060 Uiso 1 1 calc R . .
C7 C 0.3742(5) 0.52203(18) 0.88359(11) 0.0498(8) Uani 1 1 d . . .
H7A H 0.2334 0.5138 0.8707 0.060 Uiso 1 1 calc R . .
H7B H 0.4778 0.5250 0.8598 0.060 Uiso 1 1 calc R . .
C8 C 0.4270(4) 0.44791(16) 0.91241(9) 0.0360(6) Uani 1 1 d . . .
H8A H 0.3117 0.4405 0.9340 0.043 Uiso 1 1 calc R . .
C9 C 0.6366(4) 0.46273(16) 0.93670(9) 0.0371(6) Uani 1 1 d . . .
H9A H 0.7470 0.4691 0.9139 0.045 Uiso 1 1 calc R . .
C10 C 0.6415(4) 0.54487(17) 0.96412(9) 0.0386(6) Uani 1 1 d . . .
C11 C 0.6990(5) 0.38533(17) 0.96312(10) 0.0461(7) Uani 1 1 d . . .
H11A H 0.8387 0.3946 0.9764 0.055 Uiso 1 1 calc R . .
H11B H 0.5961 0.3775 0.9867 0.055 Uiso 1 1 calc R . .
C12 C 0.7076(5) 0.30583(17) 0.93551(10) 0.0417(7) Uani 1 1 d . . .
H12A H 0.8226 0.3107 0.9141 0.050 Uiso 1 1 calc R . .
H12B H 0.7399 0.2584 0.9545 0.050 Uiso 1 1 calc R . .
C13 C 0.4986(4) 0.28939(15) 0.91162(8) 0.0344(6) Uani 1 1 d . . .
C14 C 0.4466(4) 0.36913(17) 0.88552(9) 0.0372(6) Uani 1 1 d . . .
H14A H 0.5699 0.3782 0.8660 0.045 Uiso 1 1 calc R . .
C15 C 0.2631(5) 0.34372(18) 0.85569(10) 0.0489(8) Uani 1 1 d . . .
H15A H 0.2598 0.3779 0.8293 0.059 Uiso 1 1 calc R . .
H15B H 0.1262 0.3485 0.8707 0.059 Uiso 1 1 calc R . .
C16 C 0.3150(5) 0.25173(18) 0.84477(10) 0.0509(8) Uani 1 1 d . . .
H16A H 0.3509 0.2460 0.8138 0.061 Uiso 1 1 calc R . .
H16B H 0.1923 0.2162 0.8511 0.061 Uiso 1 1 calc R . .
C17 C 0.5075(5) 0.22630(16) 0.87363(8) 0.0377(6) Uani 1 1 d . . .
H17A H 0.6372 0.2392 0.8567 0.045 Uiso 1 1 calc R . .
C18 C 0.3228(5) 0.26617(18) 0.94391(10) 0.0453(7) Uani 1 1 d . . .
H18A H 0.3208 0.3061 0.9676 0.068 Uiso 1 1 calc R . .
H18B H 0.3497 0.2110 0.9555 0.068 Uiso 1 1 calc R . .
H18C H 0.1866 0.2667 0.9291 0.068 Uiso 1 1 calc R . .
C19 C 0.4870(5) 0.54147(19) 1.00277(9) 0.0487(7) Uani 1 1 d . . .
H19A H 0.4943 0.5933 1.0189 0.073 Uiso 1 1 calc R . .
H19B H 0.5257 0.4957 1.0218 0.073 Uiso 1 1 calc R . .
H19C H 0.3435 0.5333 0.9921 0.073 Uiso 1 1 calc R . .
C20 C 0.5107(5) 0.13178(17) 0.88251(9) 0.0415(6) Uani 1 1 d . . .
H20A H 0.3768 0.1171 0.8976 0.050 Uiso 1 1 calc R . .
C21 C 0.6970(6) 0.10572(19) 0.91211(11) 0.0574(9) Uani 1 1 d . . .
H21A H 0.6885 0.1357 0.9395 0.086 Uiso 1 1 calc R . .
H21B H 0.8305 0.1187 0.8978 0.086 Uiso 1 1 calc R . .
H21C H 0.6895 0.0464 0.9176 0.086 Uiso 1 1 calc R . .
C22 C 0.5132(6) 0.08634(17) 0.83855(10) 0.0466(7) Uani 1 1 d . . .
H22A H 0.3833 0.1025 0.8224 0.056 Uiso 1 1 calc R . .
C23 C 0.5228(5) -0.00916(18) 0.83969(10) 0.0505(8) Uani 1 1 d . . .
H23A H 0.6619 -0.0248 0.8524 0.061 Uiso 1 1 calc R . .
C24 C 0.5212(8) -0.0396(2) 0.79241(11) 0.0692(11) Uani 1 1 d . . .
H24A H 0.5371 -0.1002 0.7920 0.083 Uiso 1 1 calc R . .
H24B H 0.3842 -0.0259 0.7790 0.083 Uiso 1 1 calc R . .
C25 C 0.6991(9) -0.0004(2) 0.76597(13) 0.0858(14) Uani 1 1 d . B .
H25A H 0.6838 -0.0159 0.7352 0.103 Uiso 1 1 calc R . .
H25B H 0.8366 -0.0211 0.7763 0.103 Uiso 1 1 calc R . .
C26 C 0.6917(8) 0.0947(2) 0.77046(12) 0.0696(11) Uani 1 1 d . . .
H26A H 0.5608 0.1162 0.7565 0.084 Uiso 0.80 1 calc PR A 1
H26B H 0.5392 0.1038 0.7641 0.084 Uiso 0.20 1 d PR A 2
C27 C 0.8908(9) 0.1421(3) 0.75149(12) 0.0547(11) Uani 0.80 1 d P B 1
H27A H 1.0184 0.1277 0.7688 0.066 Uiso 0.80 1 calc PR B 1
C28 C 0.9247(10) 0.1164(3) 0.70415(15) 0.0824(17) Uani 0.80 1 d P B 1
H28A H 0.7926 0.1247 0.6878 0.099 Uiso 0.80 1 calc PR B 1
H28B H 0.9608 0.0572 0.7029 0.099 Uiso 0.80 1 calc PR B 1
C29 C 1.1026(13) 0.1670(4) 0.68296(19) 0.103(2) Uani 0.80 1 d P B 1
H29A H 1.2372 0.1552 0.6978 0.123 Uiso 0.80 1 calc PR B 1
H29B H 1.1177 0.1503 0.6524 0.123 Uiso 0.80 1 calc PR B 1
C30 C 1.0570(13) 0.2594(4) 0.68527(19) 0.093(2) Uani 0.80 1 d P B 1
H30A H 1.1752 0.2904 0.6722 0.112 Uiso 0.80 1 calc PR B 1
H30B H 0.9280 0.2720 0.6686 0.112 Uiso 0.80 1 calc PR B 1
C31 C 1.0282(12) 0.2859(3) 0.73142(16) 0.0849(17) Uani 0.80 1 d P B 1
H31A H 0.9930 0.3452 0.7323 0.102 Uiso 0.80 1 calc PR B 1
H31B H 1.1618 0.2779 0.7473 0.102 Uiso 0.80 1 calc PR B 1
C32 C 0.8520(10) 0.2365(3) 0.75387(16) 0.0676(13) Uani 0.80 1 d P B 1
H32A H 0.7157 0.2495 0.7400 0.081 Uiso 0.80 1 calc PR B 1
H32B H 0.8433 0.2535 0.7845 0.081 Uiso 0.80 1 calc PR B 1
C33 C 0.1382(6) -0.0283(3) 0.86316(17) 0.0862(13) Uani 1 1 d . . .
H33A H 0.0537 -0.0628 0.8824 0.129 Uiso 1 1 calc R . .
H33B H 0.0901 -0.0357 0.8334 0.129 Uiso 1 1 calc R . .
H33C H 0.1225 0.0296 0.8715 0.129 Uiso 1 1 calc R . .
C34 C 0.3537(6) -0.05144(18) 0.86635(11) 0.0525(8) Uani 1 1 d . . .
C35 C 0.4143(8) -0.1163(3) 0.89218(17) 0.1055(18) Uani 1 1 d . . .
H35C H 0.3118 -0.1461 0.9081 0.127 Uiso 1 1 calc R . .
H35A H 0.5585 -0.1312 0.8941 0.127 Uiso 1 1 calc R . .
C27X C 0.783(2) 0.1353(9) 0.7322(6) 0.043(4) Uiso 0.20 1 d PD B 2
H27B H 0.7180 0.1131 0.7053 0.052 Uiso 0.20 1 calc PR B 2
C28X C 1.004(3) 0.1070(12) 0.7361(7) 0.065(5) Uiso 0.20 1 d PD B 2
H28C H 1.0122 0.0473 0.7302 0.077 Uiso 0.20 1 calc PR B 2
H28D H 1.0555 0.1169 0.7658 0.077 Uiso 0.20 1 calc PR B 2
C29X C 1.138(5) 0.1530(16) 0.7046(9) 0.105(10) Uiso 0.20 1 d PD B 2
H29C H 1.2867 0.1388 0.7100 0.126 Uiso 0.20 1 calc PR B 2
H29D H 1.1022 0.1339 0.6752 0.126 Uiso 0.20 1 calc PR B 2
C30X C 1.116(4) 0.2439(17) 0.7059(13) 0.105(11) Uiso 0.20 1 d PD B 2
H30C H 1.1926 0.2676 0.6809 0.126 Uiso 0.20 1 calc PR B 2
H30D H 1.1842 0.2647 0.7324 0.126 Uiso 0.20 1 calc PR B 2
C31X C 0.894(3) 0.2741(15) 0.7048(8) 0.085(6) Uiso 0.20 1 d PD B 2
H31C H 0.8394 0.2695 0.6750 0.102 Uiso 0.20 1 calc PR B 2
H31D H 0.8915 0.3330 0.7130 0.102 Uiso 0.20 1 calc PR B 2
C32X C 0.754(4) 0.2267(10) 0.7346(7) 0.068(6) Uiso 0.20 1 d PD B 2
H32C H 0.6058 0.2399 0.7277 0.082 Uiso 0.20 1 calc PR B 2
H32D H 0.7813 0.2449 0.7646 0.082 Uiso 0.20 1 calc PR B 2

loop_
_atom_site_aniso_label
_atom_site_aniso_U_11
_atom_site_aniso_U_22
_atom_site_aniso_U_33
_atom_site_aniso_U_23
_atom_site_aniso_U_13
_atom_site_aniso_U_12
O1 0.0744(16) 0.0376(11) 0.0547(12) -0.0006(10) 0.0188(12) 0.0007(11)
O2 0.0855(19) 0.0451(14) 0.128(2) -0.0168(15) 0.0195(19) -0.0288(14)
C1 0.0374(17) 0.0438(17) 0.069(2) -0.0088(15) -0.0016(15) 0.0007(13)
C2 0.0428(18) 0.0467(18) 0.084(2) -0.0272(17) 0.0021(17) -0.0051(14)
C3 0.057(2) 0.0353(16) 0.084(2) -0.0231(16) 0.0208(19) -0.0052(15)
C4 0.062(2) 0.0252(14) 0.0622(19) -0.0052(13) 0.0124(16) 0.0054(14)
C5 0.0451(16) 0.0297(14) 0.0511(17) -0.0078(12) 0.0087(14) 0.0048(12)
C6 0.0545(19) 0.0311(14) 0.0647(19) 0.0050(14) -0.0034(16) 0.0083(14)
C7 0.0528(19) 0.0362(16) 0.0604(19) 0.0054(14) -0.0139(16) 0.0052(14)
C8 0.0341(15) 0.0296(13) 0.0444(15) 0.0046(11) -0.0005(12) 0.0053(11)
C9 0.0323(14) 0.0340(13) 0.0451(15) -0.0012(12) 0.0042(12) -0.0020(11)
C10 0.0342(15) 0.0351(14) 0.0464(16) -0.0030(12) -0.0001(13) 0.0023(12)
C11 0.0468(17) 0.0351(15) 0.0565(18) -0.0020(13) -0.0149(15) 0.0031(13)
C12 0.0393(15) 0.0324(14) 0.0533(17) 0.0049(13) -0.0075(13) 0.0064(12)
C13 0.0331(13) 0.0300(13) 0.0402(14) 0.0016(11) -0.0006(13) 0.0012(11)
C14 0.0394(15) 0.0341(14) 0.0382(14) 0.0049(11) -0.0007(12) -0.0012(12)
C15 0.058(2) 0.0384(16) 0.0504(17) 0.0052(13) -0.0167(15) 0.0031(14)
C16 0.061(2) 0.0369(16) 0.0544(18) 0.0003(14) -0.0123(17) 0.0039(15)
C17 0.0383(15) 0.0363(14) 0.0386(14) 0.0034(11) 0.0009(13) -0.0011(12)
C18 0.0482(18) 0.0361(15) 0.0518(17) 0.0051(13) 0.0065(15) 0.0025(13)
C19 0.0518(18) 0.0455(17) 0.0489(16) -0.0063(14) 0.0057(15) -0.0024(15)
C20 0.0454(16) 0.0343(14) 0.0447(15) 0.0030(12) -0.0008(14) 0.0018(13)
C21 0.072(2) 0.0356(16) 0.065(2) 0.0017(15) -0.0106(18) 0.0139(16)
C22 0.0539(18) 0.0354(15) 0.0504(17) 0.0038(13) 0.0043(16) 0.0008(14)
C23 0.0569(19) 0.0342(15) 0.0605(19) 0.0042(14) 0.0072(17) 0.0015(14)
C24 0.112(3) 0.0335(17) 0.062(2) -0.0090(15) 0.013(2) -0.002(2)
C25 0.145(4) 0.048(2) 0.065(2) -0.0068(18) 0.040(3) 0.009(2)
C26 0.104(3) 0.0394(18) 0.065(2) 0.0018(16) 0.024(2) 0.001(2)
C27 0.081(3) 0.051(2) 0.0320(19) 0.0001(17) -0.007(2) -0.005(2)
C28 0.122(5) 0.078(4) 0.046(2) -0.008(2) 0.016(3) -0.018(3)
C29 0.147(6) 0.107(5) 0.054(3) -0.001(3) 0.044(4) -0.023(4)
C30 0.119(6) 0.090(4) 0.070(4) 0.026(3) 0.006(4) -0.037(4)
C31 0.119(5) 0.068(3) 0.067(3) 0.014(3) 0.002(3) -0.034(3)
C32 0.094(4) 0.049(2) 0.059(3) 0.006(2) 0.009(3) -0.011(3)
C33 0.056(2) 0.067(3) 0.136(4) -0.005(3) 0.007(3) -0.003(2)
C34 0.062(2) 0.0353(16) 0.060(2) -0.0099(14) 0.0084(17) -0.0010(14)
C35 0.082(3) 0.101(4) 0.134(4) 0.064(3) 0.026(3) 0.008(3)

loop_
_atom_type_symbol
_atom_type_description
_atom_type_scat_dispersion_real
_atom_type_scat_dispersion_imag
_atom_type_scat_source
C C 0.0033 0.0016 'International Tables Vol C Tables 4.2.6.8 and 6.1.1.4'
H H 0.0000 0.0000 'International Tables Vol C Tables 4.2.6.8 and 6.1.1.4'
O O 0.0106 0.0060 'International Tables Vol C Tables 4.2.6.8 and 6.1.1.4'

loop_
_geom_angle_atom_site_label_1
_geom_angle_atom_site_label_2
_geom_angle_atom_site_label_3
_geom_angle
C26 O1 C22 113.5(3)
C2 C1 C10 113.4(3)
C3 C2 C1 111.4(3)
O2 C3 C4 121.4(4)
O2 C3 C2 123.3(4)
C4 C3 C2 115.2(3)
C5 C4 C3 124.2(3)
C4 C5 C6 120.5(3)
C4 C5 C10 123.2(3)
C6 C5 C10 116.3(2)
C5 C6 C7 111.9(2)
C8 C7 C6 112.6(3)
C14 C8 C7 110.9(2)
C14 C8 C9 108.9(2)
C7 C8 C9 110.4(2)
C8 C9 C11 110.5(2)
C8 C9 C10 114.1(2)
C11 C9 C10 113.3(2)
C5 C10 C19 109.5(2)
C5 C10 C1 110.0(2)
C19 C10 C1 109.5(2)
C5 C10 C9 107.3(2)
C19 C10 C9 111.9(2)
C1 C10 C9 108.6(2)
C12 C11 C9 113.1(2)
C13 C12 C11 112.2(2)
C12 C13 C18 110.7(2)
C12 C13 C17 116.4(2)
C18 C13 C17 110.7(2)
C12 C13 C14 106.7(2)
C18 C13 C14 112.6(2)
C17 C13 C14 99.3(2)
C8 C14 C15 119.1(2)
C8 C14 C13 115.4(2)
C15 C14 C13 104.4(2)
C14 C15 C16 103.0(2)
C15 C16 C17 107.0(2)
C20 C17 C13 120.9(2)
C20 C17 C16 111.7(2)
C13 C17 C16 103.2(2)
C22 C20 C21 112.4(3)
C22 C20 C17 108.3(2)
C21 C20 C17 112.4(2)
O1 C22 C20 106.9(2)
O1 C22 C23 109.0(3)
C20 C22 C23 117.2(2)
C34 C23 C24 111.5(3)
C34 C23 C22 115.9(3)
C24 C23 C22 107.3(3)
C25 C24 C23 111.6(3)
C24 C25 C26 110.1(3)
O1 C26 C27X 131.3(8)
O1 C26 C25 110.0(3)
C27X C26 C25 111.2(6)
O1 C26 C27 103.2(3)
C27X C26 C27 34.4(7)
C25 C26 C27 115.1(3)
C28 C27 C32 109.5(4)
C28 C27 C26 109.4(4)
C32 C27 C26 109.4(4)
C27 C28 C29 111.3(5)
C30 C29 C28 111.3(6)
C31 C30 C29 110.3(5)
C30 C31 C32 111.6(5)
C31 C32 C27 112.1(5)
C35 C34 C33 120.8(4)
C35 C34 C23 117.6(3)
C33 C34 C23 121.5(3)
C26 C27X C28X 99.7(13)
C26 C27X C32X 110.8(13)
C28X C27X C32X 114.8(16)
C27X C28X C29X 109.3(19)
C30X C29X C28X 115(3)
C29X C30X C31X 114(3)
C30X C31X C32X 112(2)
C31X C32X C27X 114.0(17)

loop_
_geom_bond_atom_site_label_1
_geom_bond_atom_site_label_2
_geom_bond_distance
O1 C26 1.406(4)
O1 C22 1.434(4)
O2 C3 1.225(4)
C1 C2 1.531(4)
C1 C10 1.550(4)
C2 C3 1.480(5)
C3 C4 1.456(5)
C4 C5 1.334(4)
C5 C6 1.500(4)
C5 C10 1.526(4)
C6 C7 1.529(4)
C7 C8 1.521(4)
C8 C14 1.517(4)
C8 C9 1.533(4)
C9 C11 1.536(4)
C9 C10 1.566(4)
C10 C19 1.534(4)
C11 C12 1.535(4)
C12 C13 1.528(4)
C13 C18 1.531(4)
C13 C17 1.546(4)
C13 C14 1.547(4)
C14 C15 1.529(4)
C15 C16 1.552(4)
C16 C17 1.555(4)
C17 C20 1.544(4)
C20 C22 1.534(4)
C20 C21 1.541(4)
C22 C23 1.537(4)
C23 C34 1.504(5)
C23 C24 1.531(4)
C24 C25 1.519(6)
C25 C26 1.537(5)
C26 C27X 1.460(16)
C26 C27 1.577(6)
C27 C28 1.525(6)
C27 C32 1.540(6)
C28 C29 1.529(8)
C29 C30 1.516(10)
C30 C31 1.489(8)
C31 C32 1.527(7)
C33 C34 1.409(5)
C34 C35 1.364(5)
C27X C28X 1.467(16)
C27X C32X 1.482(15)
C28X C29X 1.480(17)
C29X C30X 1.469(17)
C30X C31X 1.478(17)
C31X C32X 1.481(16)
